data_4025357
loop_
_publ_author_name
'Lodovico Lunazzi'
'Michele Mancinelli'
'Andrea Mazzanti'

_publ_contact_author
;
Dr. Andrea Mazzanti
University of Bologna
Department of Organic Chemistry A.Mangini
Viale Risorgimento 4
40136 Bologna
Italy
;
_publ_contact_author_email mazzand@ms.fci.unibo.it
_publ_contact_author_fax '[039]051 209 3654'
_publ_contact_author_phone '[039]051 209 3633'
_publ_section_title
;
 Structure and Stereodynamics of Aryldiimino Derivatives
;
_journal_name_full 'Journal of Organic Chemistry'
_journal_page_first 2572
_journal_page_last 2577
_journal_paper_doi 10.1021/jo100106t
_journal_volume 75
_journal_year 2010
_chemical_formula_sum 'C38 H26 N2'
_chemical_formula_weight 510.61
_chemical_name_common 'compound 3'
_chemical_name_systematic
; 
 N1,N8-bis(diphenylmethylene)biphenylene-1,8-diamine  
;
_space_group_IT_number 14
_symmetry_cell_setting monoclinic
_symmetry_space_group_name_Hall '-P 2ybc'
_symmetry_space_group_name_H-M 'P 1 21/c 1'
_atom_sites_solution_hydrogens geom
_atom_sites_solution_primary direct
_atom_sites_solution_secondary difmap
_audit_creation_date 06/09/2009
_audit_creation_method SHELXL-97
_audit_update_record 09/03/2009
_cell_angle_alpha 90.00
_cell_angle_beta 106.4210(10)
_cell_angle_gamma 90.00
_cell_formula_units_Z 4
_cell_length_a 13.4862(10)
_cell_length_b 12.4518(10)
_cell_length_c 17.2162(13)
_cell_measurement_temperature 296(2)
_cell_volume 2773.1(4)
_computing_structure_refinement 'SHELXL-97 (Sheldrick, 1997)'
_computing_structure_solution 'SHELXS-97 (Sheldrick, 1990)'
_diffrn_ambient_temperature 296(2)
_diffrn_measured_fraction_theta_full 0.939
_diffrn_measured_fraction_theta_max 0.939
_diffrn_measurement_device_type 'Bruker APEX2'
_diffrn_measurement_method 'phi and omega scans'
_diffrn_radiation_monochromator graphite
_diffrn_radiation_source 'fine-focus sealed tube'
_diffrn_radiation_type MoK\a
_diffrn_radiation_wavelength 0.71073
_diffrn_reflns_av_R_equivalents 0.0243
_diffrn_reflns_av_sigmaI/netI 0.0207
_diffrn_reflns_limit_h_max 18
_diffrn_reflns_limit_h_min -17
_diffrn_reflns_limit_k_max 16
_diffrn_reflns_limit_k_min -15
_diffrn_reflns_limit_l_max 22
_diffrn_reflns_limit_l_min -22
_diffrn_reflns_number 31202
_diffrn_reflns_theta_full 28.70
_diffrn_reflns_theta_max 28.70
_diffrn_reflns_theta_min 2.05
_exptl_absorpt_coefficient_mu 0.071
_exptl_absorpt_correction_T_max 0.9790
_exptl_absorpt_correction_T_min 0.9790
_exptl_absorpt_correction_type empirical
_exptl_absorpt_process_details 'Bruker SADABS'
_exptl_crystal_colour yellow
_exptl_crystal_density_diffrn 1.223
_exptl_crystal_density_method 'not measured'
_exptl_crystal_description brick
_exptl_crystal_F_000 1072
_exptl_crystal_size_max 0.30
_exptl_crystal_size_mid 0.30
_exptl_crystal_size_min 0.30
_refine_diff_density_max 0.182
_refine_diff_density_min -0.142
_refine_diff_density_rms 0.028
_refine_ls_extinction_coef 0.0072(6)
_refine_ls_extinction_expression Fc^*^=kFc[1+0.001xFc^2^\l^3^/sin(2\q)]^-1/4^
_refine_ls_extinction_method SHELXL
_refine_ls_goodness_of_fit_ref 1.032
_refine_ls_hydrogen_treatment constr
_refine_ls_matrix_type full
_refine_ls_number_parameters 362
_refine_ls_number_reflns 6723
_refine_ls_number_restraints 0
_refine_ls_restrained_S_all 1.032
_refine_ls_R_factor_all 0.0633
_refine_ls_R_factor_gt 0.0414
_refine_ls_shift/su_max 0.000
_refine_ls_shift/su_mean 0.000
_refine_ls_structure_factor_coef Fsqd
_refine_ls_weighting_details 'calc w=1/[\s^2^(Fo^2^)+(0.0494P)^2^+0.4381P] where P=(Fo^2^+2Fc^2^)/3'
_refine_ls_weighting_scheme calc
_refine_ls_wR_factor_gt 0.1044
_refine_ls_wR_factor_ref 0.1250
_reflns_number_gt 4700
_reflns_number_total 6723
_reflns_threshold_expression >2sigma(I)
_cod_data_source_file jo100106t_si_004.cif
_cod_data_source_block p21c
_cod_original_sg_symbol_H-M 'P 21/c'
_cod_database_code 4025357

loop_
_symmetry_equiv_pos_as_xyz
'x, y, z'
'-x, y+1/2, -z+1/2'
'-x, -y, -z'
'x, -y-1/2, z-1/2'

loop_
_atom_site_label
_atom_site_type_symbol
_atom_site_fract_x
_atom_site_fract_y
_atom_site_fract_z
_atom_site_U_iso_or_equiv
_atom_site_adp_type
_atom_site_occupancy
_atom_site_symmetry_multiplicity
_atom_site_calc_flag
_atom_site_refinement_flags
_atom_site_disorder_assembly
_atom_site_disorder_group
C1 C 0.08998(10) 0.61339(10) 0.12362(7) 0.0547(3) Uani 1 1 d . . .
C2 C -0.00614(12) 0.66396(12) 0.11580(9) 0.0686(4) Uani 1 1 d . . .
H2 H -0.0638 0.6216 0.1131 0.082 Uiso 1 1 calc R . .
C3 C -0.01699(13) 0.77363(13) 0.11205(10) 0.0749(4) Uani 1 1 d . . .
H3 H -0.0820 0.8031 0.1064 0.090 Uiso 1 1 calc R . .
C4 C 0.06667(12) 0.84292(12) 0.11644(9) 0.0685(4) Uani 1 1 d . . .
H4 H 0.0591 0.9172 0.1139 0.082 Uiso 1 1 calc R . .
C5 C 0.35656(13) 0.87184(12) 0.14293(9) 0.0702(4) Uani 1 1 d . . .
H5 H 0.3512 0.9461 0.1463 0.084 Uiso 1 1 calc R . .
C6 C 0.45033(13) 0.82070(14) 0.14616(10) 0.0794(4) Uani 1 1 d . . .
H6 H 0.5091 0.8626 0.1520 0.095 Uiso 1 1 calc R . .
C7 C 0.45878(12) 0.71118(14) 0.14108(9) 0.0729(4) Uani 1 1 d . . .
H7 H 0.5228 0.6814 0.1434 0.087 Uiso 1 1 calc R . .
C8 C 0.37280(10) 0.64225(11) 0.13244(7) 0.0571(3) Uani 1 1 d . . .
C9 C 0.28267(10) 0.69256(10) 0.13189(7) 0.0534(3) Uani 1 1 d . . .
C10 C 0.27400(11) 0.80571(11) 0.13448(7) 0.0572(3) Uani 1 1 d . . .
C11 C 0.15915(11) 0.79449(10) 0.12456(7) 0.0560(3) Uani 1 1 d . . .
C12 C 0.17029(10) 0.68130(10) 0.12585(7) 0.0523(3) Uani 1 1 d . . .
C13 C 0.14355(9) 0.44980(10) 0.18798(7) 0.0502(3) Uani 1 1 d . . .
C14 C 0.15757(9) 0.33152(10) 0.18425(8) 0.0525(3) Uani 1 1 d . . .
C15 C 0.12898(12) 0.27820(11) 0.11093(9) 0.0669(4) Uani 1 1 d . . .
H15 H 0.1003 0.3163 0.0634 0.080 Uiso 1 1 calc R . .
C16 C 0.14282(14) 0.16849(13) 0.10797(11) 0.0807(5) Uani 1 1 d . . .
H16 H 0.1238 0.1332 0.0584 0.097 Uiso 1 1 calc R . .
C17 C 0.18448(13) 0.11121(12) 0.17773(11) 0.0783(4) Uani 1 1 d . . .
H17 H 0.1933 0.0373 0.1753 0.094 Uiso 1 1 calc R . .
C18 C 0.21273(15) 0.16237(13) 0.25001(11) 0.0854(5) Uani 1 1 d . . .
H18 H 0.2409 0.1237 0.2973 0.103 Uiso 1 1 calc R . .
C19 C 0.19966(14) 0.27226(12) 0.25351(9) 0.0749(4) Uani 1 1 d . . .
H19 H 0.2196 0.3068 0.3034 0.090 Uiso 1 1 calc R . .
C20 C 0.17932(10) 0.50377(10) 0.26869(7) 0.0530(3) Uani 1 1 d . . .
C21 C 0.10710(13) 0.53329(13) 0.30808(9) 0.0739(4) Uani 1 1 d . . .
H21 H 0.0373 0.5197 0.2841 0.089 Uiso 1 1 calc R . .
C22 C 0.13827(18) 0.58275(15) 0.38264(11) 0.0935(6) Uani 1 1 d . . .
H22 H 0.0896 0.6016 0.4092 0.112 Uiso 1 1 calc R . .
C23 C 0.24044(19) 0.60418(14) 0.41762(10) 0.0920(6) Uani 1 1 d . . .
H23 H 0.2612 0.6377 0.4679 0.110 Uiso 1 1 calc R . .
C24 C 0.31241(15) 0.57637(14) 0.37886(10) 0.0837(5) Uani 1 1 d . . .
H24 H 0.3819 0.5915 0.4027 0.100 Uiso 1 1 calc R . .
C25 C 0.28228(11) 0.52592(12) 0.30444(8) 0.0654(4) Uani 1 1 d . . .
H25 H 0.3315 0.5069 0.2784 0.078 Uiso 1 1 calc R . .
C26 C 0.35037(9) 0.47975(10) 0.06221(7) 0.0505(3) Uani 1 1 d . . .
C27 C 0.36337(9) 0.36150(10) 0.06075(7) 0.0529(3) Uani 1 1 d . . .
C28 C 0.41070(11) 0.30560(12) 0.13114(9) 0.0651(4) Uani 1 1 d . . .
H28 H 0.4326 0.3422 0.1801 0.078 Uiso 1 1 calc R . .
C29 C 0.42556(14) 0.19620(13) 0.12900(10) 0.0791(4) Uani 1 1 d . . .
H29 H 0.4573 0.1595 0.1766 0.095 Uiso 1 1 calc R . .
C30 C 0.39383(13) 0.14117(13) 0.05713(10) 0.0781(4) Uani 1 1 d . . .
H30 H 0.4051 0.0676 0.0559 0.094 Uiso 1 1 calc R . .
C31 C 0.34585(15) 0.19464(13) -0.01234(10) 0.0821(5) Uani 1 1 d . . .
H31 H 0.3234 0.1573 -0.0609 0.098 Uiso 1 1 calc R . .
C32 C 0.33039(13) 0.30430(12) -0.01083(9) 0.0706(4) Uani 1 1 d . . .
H32 H 0.2974 0.3401 -0.0586 0.085 Uiso 1 1 calc R . .
C33 C 0.30101(9) 0.53589(10) -0.01623(7) 0.0497(3) Uani 1 1 d . . .
C34 C 0.36142(12) 0.57175(14) -0.06393(9) 0.0747(4) Uani 1 1 d . . .
H34 H 0.4325 0.5607 -0.0471 0.090 Uiso 1 1 calc R . .
C35 C 0.31731(13) 0.62379(15) -0.13618(10) 0.0827(5) Uani 1 1 d . . .
H35 H 0.3586 0.6469 -0.1680 0.099 Uiso 1 1 calc R . .
C36 C 0.21355(13) 0.64128(12) -0.16100(8) 0.0718(4) Uani 1 1 d . . .
H36 H 0.1840 0.6769 -0.2095 0.086 Uiso 1 1 calc R . .
C37 C 0.15287(11) 0.60651(12) -0.11457(8) 0.0671(4) Uani 1 1 d . . .
H37 H 0.0820 0.6187 -0.1316 0.081 Uiso 1 1 calc R . .
C38 C 0.19615(10) 0.55333(11) -0.04250(7) 0.0558(3) Uani 1 1 d . . .
H38 H 0.1541 0.5292 -0.0116 0.067 Uiso 1 1 calc R . .
N1 N 0.09858(9) 0.50017(8) 0.12269(6) 0.0568(3) Uani 1 1 d . . .
N2 N 0.38495(9) 0.52928(9) 0.12976(6) 0.0597(3) Uani 1 1 d . . .

loop_
_atom_site_aniso_label
_atom_site_aniso_U_11
_atom_site_aniso_U_22
_atom_site_aniso_U_33
_atom_site_aniso_U_23
_atom_site_aniso_U_13
_atom_site_aniso_U_12
C1 0.0689(8) 0.0478(7) 0.0454(6) -0.0035(5) 0.0129(6) -0.0042(6)
C2 0.0654(8) 0.0632(9) 0.0763(9) -0.0075(7) 0.0188(7) -0.0067(7)
C3 0.0698(9) 0.0658(9) 0.0868(11) -0.0086(8) 0.0183(8) 0.0063(7)
C4 0.0838(10) 0.0484(7) 0.0700(9) -0.0057(6) 0.0166(7) 0.0048(7)
C5 0.0921(11) 0.0567(8) 0.0629(8) -0.0048(6) 0.0235(8) -0.0187(8)
C6 0.0808(11) 0.0813(11) 0.0767(10) -0.0064(8) 0.0231(8) -0.0287(9)
C7 0.0664(9) 0.0844(11) 0.0680(9) -0.0036(8) 0.0194(7) -0.0087(8)
C8 0.0673(8) 0.0607(8) 0.0410(6) -0.0018(5) 0.0115(5) -0.0035(6)
C9 0.0663(8) 0.0508(7) 0.0411(6) -0.0033(5) 0.0117(5) -0.0063(6)
C10 0.0781(9) 0.0500(7) 0.0426(6) -0.0035(5) 0.0158(6) -0.0084(6)
C11 0.0752(9) 0.0471(7) 0.0443(6) -0.0034(5) 0.0145(6) -0.0039(6)
C12 0.0653(8) 0.0468(6) 0.0423(6) -0.0021(5) 0.0114(5) -0.0024(5)
C13 0.0523(7) 0.0477(7) 0.0536(7) -0.0019(5) 0.0202(5) -0.0073(5)
C14 0.0551(7) 0.0481(7) 0.0578(7) -0.0031(5) 0.0216(5) -0.0072(5)
C15 0.0776(9) 0.0561(8) 0.0645(8) -0.0074(6) 0.0161(7) -0.0043(7)
C16 0.0950(12) 0.0614(9) 0.0822(11) -0.0228(8) 0.0195(9) -0.0062(8)
C17 0.0848(11) 0.0477(8) 0.1013(12) -0.0067(8) 0.0243(9) -0.0003(7)
C18 0.1192(14) 0.0536(9) 0.0798(11) 0.0064(8) 0.0221(10) 0.0052(9)
C19 0.1078(13) 0.0539(8) 0.0619(9) -0.0008(7) 0.0224(8) -0.0004(8)
C20 0.0666(8) 0.0438(6) 0.0491(6) 0.0010(5) 0.0174(6) -0.0047(5)
C21 0.0820(10) 0.0782(10) 0.0683(9) -0.0102(8) 0.0323(8) -0.0057(8)
C22 0.1318(17) 0.0882(13) 0.0725(11) -0.0146(9) 0.0484(11) 0.0021(11)
C23 0.1469(18) 0.0703(11) 0.0525(9) -0.0105(7) 0.0179(10) -0.0107(11)
C24 0.0964(12) 0.0755(10) 0.0642(9) 0.0013(8) -0.0016(9) -0.0187(9)
C25 0.0691(9) 0.0643(8) 0.0587(8) 0.0036(6) 0.0115(6) -0.0047(7)
C26 0.0463(6) 0.0596(7) 0.0473(6) 0.0026(5) 0.0157(5) 0.0016(5)
C27 0.0511(7) 0.0582(7) 0.0520(7) 0.0037(5) 0.0189(5) 0.0021(5)
C28 0.0704(9) 0.0657(9) 0.0576(8) 0.0057(6) 0.0154(6) 0.0031(7)
C29 0.0924(11) 0.0686(10) 0.0744(10) 0.0196(8) 0.0203(8) 0.0105(8)
C30 0.0955(12) 0.0558(8) 0.0879(11) 0.0056(8) 0.0340(9) 0.0058(8)
C31 0.1121(13) 0.0648(10) 0.0690(10) -0.0062(8) 0.0252(9) 0.0054(9)
C32 0.0893(10) 0.0654(9) 0.0550(8) 0.0014(7) 0.0170(7) 0.0095(8)
C33 0.0536(7) 0.0498(7) 0.0462(6) -0.0010(5) 0.0148(5) -0.0022(5)
C34 0.0573(8) 0.1009(12) 0.0699(9) 0.0233(8) 0.0244(7) 0.0039(8)
C35 0.0836(11) 0.1016(13) 0.0685(9) 0.0248(9) 0.0307(8) -0.0078(9)
C36 0.0891(11) 0.0676(9) 0.0504(7) 0.0105(6) 0.0062(7) -0.0068(8)
C37 0.0603(8) 0.0738(9) 0.0575(8) -0.0006(7) 0.0009(6) -0.0002(7)
C38 0.0536(7) 0.0641(8) 0.0489(6) -0.0044(6) 0.0132(5) -0.0074(6)
N1 0.0676(7) 0.0476(6) 0.0546(6) -0.0027(5) 0.0160(5) -0.0082(5)
N2 0.0652(7) 0.0623(7) 0.0499(6) 0.0009(5) 0.0133(5) 0.0045(5)

loop_
_atom_type_symbol
_atom_type_description
_atom_type_scat_dispersion_real
_atom_type_scat_dispersion_imag
_atom_type_scat_source
C C 0.0033 0.0016 'International Tables Vol C Tables 4.2.6.8 and 6.1.1.4'
H H 0.0000 0.0000 'International Tables Vol C Tables 4.2.6.8 and 6.1.1.4'
N N 0.0061 0.0033 'International Tables Vol C Tables 4.2.6.8 and 6.1.1.4'

loop_
_geom_angle_atom_site_label_1
_geom_angle_atom_site_label_2
_geom_angle_atom_site_label_3
_geom_angle
_geom_angle_site_symmetry_1
_geom_angle_site_symmetry_3
_geom_angle_publ_flag
C12 C1 C2 115.18(12) . . ?
C12 C1 N1 123.38(12) . . ?
C2 C1 N1 121.25(12) . . ?
C3 C2 C1 122.04(14) . . ?
C3 C2 H2 119.0 . . ?
C1 C2 H2 119.0 . . ?
C2 C3 C4 122.33(15) . . ?
C2 C3 H3 118.8 . . ?
C4 C3 H3 118.8 . . ?
C11 C4 C3 115.69(13) . . ?
C11 C4 H4 122.2 . . ?
C3 C4 H4 122.2 . . ?
C10 C5 C6 115.55(14) . . ?
C10 C5 H5 122.2 . . ?
C6 C5 H5 122.2 . . ?
C7 C6 C5 122.57(14) . . ?
C7 C6 H6 118.7 . . ?
C5 C6 H6 118.7 . . ?
C6 C7 C8 121.89(15) . . ?
C6 C7 H7 119.1 . . ?
C8 C7 H7 119.1 . . ?
C9 C8 C7 115.06(13) . . ?
C9 C8 N2 124.45(12) . . ?
C7 C8 N2 120.38(13) . . ?
C8 C9 C10 122.54(12) . . ?
C8 C9 C12 147.14(12) . . ?
C10 C9 C12 90.25(11) . . ?
C5 C10 C9 122.27(14) . . ?
C5 C10 C11 147.99(14) . . ?
C9 C10 C11 89.74(10) . . ?
C4 C11 C12 122.28(13) . . ?
C4 C11 C10 148.31(12) . . ?
C12 C11 C10 89.41(10) . . ?
C1 C12 C11 122.39(12) . . ?
C1 C12 C9 147.08(12) . . ?
C11 C12 C9 90.50(10) . . ?
N1 C13 C14 118.76(11) . . ?
N1 C13 C20 122.96(11) . . ?
C14 C13 C20 118.24(11) . . ?
C19 C14 C15 118.21(13) . . ?
C19 C14 C13 121.19(12) . . ?
C15 C14 C13 120.60(12) . . ?
C14 C15 C16 120.22(14) . . ?
C14 C15 H15 119.9 . . ?
C16 C15 H15 119.9 . . ?
C17 C16 C15 120.50(14) . . ?
C17 C16 H16 119.8 . . ?
C15 C16 H16 119.8 . . ?
C18 C17 C16 119.93(15) . . ?
C18 C17 H17 120.0 . . ?
C16 C17 H17 120.0 . . ?
C17 C18 C19 119.97(16) . . ?
C17 C18 H18 120.0 . . ?
C19 C18 H18 120.0 . . ?
C14 C19 C18 121.17(14) . . ?
C14 C19 H19 119.4 . . ?
C18 C19 H19 119.4 . . ?
C25 C20 C21 119.17(13) . . ?
C25 C20 C13 121.64(12) . . ?
C21 C20 C13 119.18(12) . . ?
C22 C21 C20 120.22(16) . . ?
C22 C21 H21 119.9 . . ?
C20 C21 H21 119.9 . . ?
C23 C22 C21 120.16(17) . . ?
C23 C22 H22 119.9 . . ?
C21 C22 H22 119.9 . . ?
C22 C23 C24 120.13(16) . . ?
C22 C23 H23 119.9 . . ?
C24 C23 H23 119.9 . . ?
C23 C24 C25 120.27(17) . . ?
C23 C24 H24 119.9 . . ?
C25 C24 H24 119.9 . . ?
C20 C25 C24 120.03(15) . . ?
C20 C25 H25 120.0 . . ?
C24 C25 H25 120.0 . . ?
N2 C26 C27 118.57(11) . . ?
N2 C26 C33 123.22(11) . . ?
C27 C26 C33 118.16(10) . . ?
C32 C27 C28 118.20(13) . . ?
C32 C27 C26 121.08(12) . . ?
C28 C27 C26 120.70(12) . . ?
C29 C28 C27 120.46(14) . . ?
C29 C28 H28 119.8 . . ?
C27 C28 H28 119.8 . . ?
C30 C29 C28 120.43(14) . . ?
C30 C29 H29 119.8 . . ?
C28 C29 H29 119.8 . . ?
C31 C30 C29 119.82(15) . . ?
C31 C30 H30 120.1 . . ?
C29 C30 H30 120.1 . . ?
C30 C31 C32 120.19(15) . . ?
C30 C31 H31 119.9 . . ?
C32 C31 H31 119.9 . . ?
C31 C32 C27 120.87(14) . . ?
C31 C32 H32 119.6 . . ?
C27 C32 H32 119.6 . . ?
C38 C33 C34 118.50(12) . . ?
C38 C33 C26 121.57(11) . . ?
C34 C33 C26 119.93(11) . . ?
C35 C34 C33 120.69(14) . . ?
C35 C34 H34 119.7 . . ?
C33 C34 H34 119.7 . . ?
C36 C35 C34 120.10(14) . . ?
C36 C35 H35 119.9 . . ?
C34 C35 H35 119.9 . . ?
C35 C36 C37 119.93(13) . . ?
C35 C36 H36 120.0 . . ?
C37 C36 H36 120.0 . . ?
C36 C37 C38 120.43(14) . . ?
C36 C37 H37 119.8 . . ?
C38 C37 H37 119.8 . . ?
C33 C38 C37 120.34(12) . . ?
C33 C38 H38 119.8 . . ?
C37 C38 H38 119.8 . . ?
C13 N1 C1 119.87(10) . . ?
C26 N2 C8 119.39(11) . . ?

loop_
_geom_bond_atom_site_label_1
_geom_bond_atom_site_label_2
_geom_bond_distance
_geom_bond_site_symmetry_2
_geom_bond_publ_flag
C1 C12 1.3660(18) . ?
C1 C2 1.4129(19) . ?
C1 N1 1.4150(16) . ?
C2 C3 1.373(2) . ?
C2 H2 0.9300 . ?
C3 C4 1.405(2) . ?
C3 H3 0.9300 . ?
C4 C11 1.357(2) . ?
C4 H4 0.9300 . ?
C5 C10 1.3591(19) . ?
C5 C6 1.403(2) . ?
C5 H5 0.9300 . ?
C6 C7 1.373(2) . ?
C6 H6 0.9300 . ?
C7 C8 1.4163(19) . ?
C7 H7 0.9300 . ?
C8 C9 1.3650(18) . ?
C8 N2 1.4185(17) . ?
C9 C10 1.4156(18) . ?
C9 C12 1.4962(19) . ?
C10 C11 1.516(2) . ?
C11 C12 1.4168(17) . ?
C13 N1 1.2804(15) . ?
C13 C14 1.4885(17) . ?
C13 C20 1.4953(16) . ?
C14 C19 1.3805(19) . ?
C14 C15 1.3812(18) . ?
C15 C16 1.382(2) . ?
C15 H15 0.9300 . ?
C16 C17 1.373(2) . ?
C16 H16 0.9300 . ?
C17 C18 1.353(2) . ?
C17 H17 0.9300 . ?
C18 C19 1.383(2) . ?
C18 H18 0.9300 . ?
C19 H19 0.9300 . ?
C20 C25 1.3783(19) . ?
C20 C21 1.385(2) . ?
C21 C22 1.378(2) . ?
C21 H21 0.9300 . ?
C22 C23 1.365(3) . ?
C22 H22 0.9300 . ?
C23 C24 1.369(3) . ?
C23 H23 0.9300 . ?
C24 C25 1.381(2) . ?
C24 H24 0.9300 . ?
C25 H25 0.9300 . ?
C26 N2 1.2822(16) . ?
C26 C27 1.4838(18) . ?
C26 C33 1.4991(16) . ?
C27 C32 1.3834(18) . ?
C27 C28 1.3869(18) . ?
C28 C29 1.379(2) . ?
C28 H28 0.9300 . ?
C29 C30 1.373(2) . ?
C29 H29 0.9300 . ?
C30 C31 1.362(2) . ?
C30 H30 0.9300 . ?
C31 C32 1.383(2) . ?
C31 H31 0.9300 . ?
C32 H32 0.9300 . ?
C33 C38 1.3747(17) . ?
C33 C34 1.3841(18) . ?
C34 C35 1.379(2) . ?
C34 H34 0.9300 . ?
C35 C36 1.360(2) . ?
C35 H35 0.9300 . ?
C36 C37 1.366(2) . ?
C36 H36 0.9300 . ?
C37 C38 1.3818(18) . ?
C37 H37 0.9300 . ?
C38 H38 0.9300 . ?

loop_
_geom_torsion_atom_site_label_1
_geom_torsion_atom_site_label_2
_geom_torsion_atom_site_label_3
_geom_torsion_atom_site_label_4
_geom_torsion
_geom_torsion_site_symmetry_1
_geom_torsion_site_symmetry_2
_geom_torsion_site_symmetry_3
_geom_torsion_site_symmetry_4
_geom_torsion_publ_flag
C12 C1 C2 C3 -1.0(2) . . . . ?
N1 C1 C2 C3 -176.30(13) . . . . ?
C1 C2 C3 C4 -0.6(2) . . . . ?
C2 C3 C4 C11 0.1(2) . . . . ?
C10 C5 C6 C7 0.1(2) . . . . ?
C5 C6 C7 C8 -0.2(2) . . . . ?
C6 C7 C8 C9 -1.8(2) . . . . ?
C6 C7 C8 N2 -178.15(13) . . . . ?
C7 C8 C9 C10 3.90(17) . . . . ?
N2 C8 C9 C10 -179.87(11) . . . . ?
C7 C8 C9 C12 179.76(17) . . . . ?
N2 C8 C9 C12 -4.0(3) . . . . ?
C6 C5 C10 C9 2.07(19) . . . . ?
C6 C5 C10 C11 -177.31(18) . . . . ?
C8 C9 C10 C5 -4.31(19) . . . . ?
C12 C9 C10 C5 177.94(12) . . . . ?
C8 C9 C10 C11 175.36(11) . . . . ?
C12 C9 C10 C11 -2.39(9) . . . . ?
C3 C4 C11 C12 2.0(2) . . . . ?
C3 C4 C11 C10 -177.93(18) . . . . ?
C5 C10 C11 C4 2.0(4) . . . . ?
C9 C10 C11 C4 -177.5(2) . . . . ?
C5 C10 C11 C12 -178.0(2) . . . . ?
C9 C10 C11 C12 2.52(9) . . . . ?
C2 C1 C12 C11 3.06(17) . . . . ?
N1 C1 C12 C11 178.26(11) . . . . ?
C2 C1 C12 C9 -179.56(17) . . . . ?
N1 C1 C12 C9 -4.4(3) . . . . ?
C4 C11 C12 C1 -3.78(19) . . . . ?
C10 C11 C12 C1 176.18(11) . . . . ?
C4 C11 C12 C9 177.65(12) . . . . ?
C10 C11 C12 C9 -2.39(9) . . . . ?
C8 C9 C12 C1 8.3(3) . . . . ?
C10 C9 C12 C1 -175.22(19) . . . . ?
C8 C9 C12 C11 -173.95(19) . . . . ?
C10 C9 C12 C11 2.56(9) . . . . ?
N1 C13 C14 C19 -175.92(13) . . . . ?
C20 C13 C14 C19 1.86(18) . . . . ?
N1 C13 C14 C15 4.35(18) . . . . ?
C20 C13 C14 C15 -177.88(12) . . . . ?
C19 C14 C15 C16 -0.1(2) . . . . ?
C13 C14 C15 C16 179.62(13) . . . . ?
C14 C15 C16 C17 0.4(2) . . . . ?
C15 C16 C17 C18 -0.3(3) . . . . ?
C16 C17 C18 C19 0.0(3) . . . . ?
C15 C14 C19 C18 -0.2(2) . . . . ?
C13 C14 C19 C18 -179.96(15) . . . . ?
C17 C18 C19 C14 0.3(3) . . . . ?
N1 C13 C20 C25 -104.26(15) . . . . ?
C14 C13 C20 C25 78.06(15) . . . . ?
N1 C13 C20 C21 75.02(17) . . . . ?
C14 C13 C20 C21 -102.66(15) . . . . ?
C25 C20 C21 C22 -0.9(2) . . . . ?
C13 C20 C21 C22 179.75(14) . . . . ?
C20 C21 C22 C23 0.8(3) . . . . ?
C21 C22 C23 C24 -0.2(3) . . . . ?
C22 C23 C24 C25 -0.4(3) . . . . ?
C21 C20 C25 C24 0.4(2) . . . . ?
C13 C20 C25 C24 179.67(13) . . . . ?
C23 C24 C25 C20 0.3(2) . . . . ?
N2 C26 C27 C32 -178.02(12) . . . . ?
C33 C26 C27 C32 -0.37(18) . . . . ?
N2 C26 C27 C28 0.83(18) . . . . ?
C33 C26 C27 C28 178.48(11) . . . . ?
C32 C27 C28 C29 1.0(2) . . . . ?
C26 C27 C28 C29 -177.90(13) . . . . ?
C27 C28 C29 C30 0.1(2) . . . . ?
C28 C29 C30 C31 -1.1(3) . . . . ?
C29 C30 C31 C32 0.9(3) . . . . ?
C30 C31 C32 C27 0.2(3) . . . . ?
C28 C27 C32 C31 -1.1(2) . . . . ?
C26 C27 C32 C31 177.77(14) . . . . ?
N2 C26 C33 C38 -90.98(16) . . . . ?
C27 C26 C33 C38 91.48(14) . . . . ?
N2 C26 C33 C34 88.85(17) . . . . ?
C27 C26 C33 C34 -88.68(16) . . . . ?
C38 C33 C34 C35 0.0(2) . . . . ?
C26 C33 C34 C35 -179.85(15) . . . . ?
C33 C34 C35 C36 0.6(3) . . . . ?
C34 C35 C36 C37 -0.5(3) . . . . ?
C35 C36 C37 C38 -0.2(2) . . . . ?
C34 C33 C38 C37 -0.7(2) . . . . ?
C26 C33 C38 C37 179.18(12) . . . . ?
C36 C37 C38 C33 0.8(2) . . . . ?
C14 C13 N1 C1 -176.10(11) . . . . ?
C20 C13 N1 C1 6.24(18) . . . . ?
C12 C1 N1 C13 76.38(16) . . . . ?
C2 C1 N1 C13 -108.70(15) . . . . ?
C27 C26 N2 C8 -179.69(11) . . . . ?
C33 C26 N2 C8 2.78(18) . . . . ?
C9 C8 N2 C26 77.29(16) . . . . ?
C7 C8 N2 C26 -106.67(15) . . . . ?

loop_
_cod_related_entry_id
_cod_related_entry_database
_cod_related_entry_code
1 ChemSpider 30659177
